data_7133429
loop_
_publ_author_name
'Hoffmann, Kurt F.'
'Noriega, Rayni P.'
'Boyle, Paul D.'
'Drover, Marcus W.'

_publ_section_title
;
 2-Alkylphosphino-1-boraadamantanes.
;
_journal_issue 69
_journal_name_full 'Chemical communications (Cambridge, England)'
_journal_page_first 9222
_journal_page_last 9225
_journal_paper_doi 10.1039/d4cc02665a
_journal_volume 60
_journal_year 2024
_chemical_formula_moiety 'C20 H38 B P'
_chemical_formula_sum 'C20 H38 B P'
_chemical_formula_weight 320.28
_space_group_crystal_system monoclinic
_space_group_IT_number 14
_space_group_name_Hall '-P 2ybc'
_space_group_name_H-M_alt 'P 1 21/c 1'
_atom_sites_solution_hydrogens difmap
_atom_sites_solution_primary dual
_atom_sites_solution_secondary difmap
_audit_creation_date 2024-04-17
_audit_creation_method
;
Olex2 1.5
(compiled 2024.02.16 svn.r378c4104 for OlexSys, GUI svn.r6928)
;
_audit_update_record
;
2024-05-15 deposited with the CCDC.	2024-07-29 downloaded from the CCDC.
;
_cell_angle_alpha 90
_cell_angle_beta 93.932(13)
_cell_angle_gamma 90
_cell_formula_units_Z 4
_cell_length_a 13.620(8)
_cell_length_b 10.375(6)
_cell_length_c 13.264(7)
_cell_measurement_reflns_used 9878
_cell_measurement_temperature 110
_cell_measurement_theta_max 35.090
_cell_measurement_theta_min 2.856
_cell_volume 1869.9(18)
_computing_cell_refinement 'SAINT V8.38A (Bruker, 2018)'
_computing_data_collection Apex3
_computing_data_reduction 'SAINT V8.38A (Bruker, 2018)'
_computing_molecular_graphics 'Olex2 1.5 (Dolomanov et al., 2009)'
_computing_publication_material 'Olex2 1.5 (Dolomanov et al., 2009)'
_computing_structure_refinement 'SHELXL 2019/3 (Sheldrick, 2015)'
_computing_structure_solution SHELXT
_diffrn_ambient_temperature 110.15
_diffrn_detector 'CCD plate'
_diffrn_detector_type 'Bruker Apex2'
_diffrn_measured_fraction_theta_full 0.998
_diffrn_measured_fraction_theta_max 0.997
_diffrn_measurement_device '\k-geometry diffractometer'
_diffrn_measurement_device_type 'Bruker Kappa Axis Apex2'
_diffrn_measurement_method '\f and \w scans'
_diffrn_radiation_type MoK\a
_diffrn_radiation_wavelength 0.71073
_diffrn_reflns_av_R_equivalents 0.0689
_diffrn_reflns_av_unetI/netI 0.0332
_diffrn_reflns_Laue_measured_fraction_full 0.998
_diffrn_reflns_Laue_measured_fraction_max 0.997
_diffrn_reflns_limit_h_max 22
_diffrn_reflns_limit_h_min -22
_diffrn_reflns_limit_k_max 17
_diffrn_reflns_limit_k_min -17
_diffrn_reflns_limit_l_max 22
_diffrn_reflns_limit_l_min -22
_diffrn_reflns_number 117764
_diffrn_reflns_point_group_measured_fraction_full 0.998
_diffrn_reflns_point_group_measured_fraction_max 0.997
_diffrn_reflns_theta_full 25.242
_diffrn_reflns_theta_max 36.393
_diffrn_reflns_theta_min 3.331
_diffrn_source 'sealed tube'
_diffrn_source_current 30.0
_diffrn_source_power 1.5
_diffrn_source_voltage 50.0
_diffrn_standards_number 0
_exptl_absorpt_coefficient_mu 0.143
_exptl_absorpt_correction_T_max 1.0000
_exptl_absorpt_correction_T_min 0.9138
_exptl_absorpt_correction_type multi-scan
_exptl_absorpt_process_details
;
SADABS-2016/2 (Bruker,2016/2) was used for absorption correction.
wR2(int) was 0.0634 before and 0.0590 after correction.
The Ratio of minimum to maximum transmission is 0.9138.
The \l/2 correction factor is Not present.
;
_exptl_crystal_colour colourless
_exptl_crystal_colour_primary colourless
_exptl_crystal_density_diffrn 1.138
_exptl_crystal_description prism
_exptl_crystal_F_000 712
_exptl_crystal_size_max 0.34
_exptl_crystal_size_mid 0.322
_exptl_crystal_size_min 0.075
_refine_diff_density_max 0.419
_refine_diff_density_min -0.243
_refine_diff_density_rms 0.057
_refine_ls_extinction_method none
_refine_ls_goodness_of_fit_ref 1.039
_refine_ls_hydrogen_treatment refall
_refine_ls_matrix_type full
_refine_ls_number_parameters 351
_refine_ls_number_reflns 9085
_refine_ls_number_restraints 0
_refine_ls_restrained_S_all 1.039
_refine_ls_R_factor_all 0.0558
_refine_ls_R_factor_gt 0.0364
_refine_ls_shift/su_max 0.002
_refine_ls_shift/su_mean 0.000
_refine_ls_structure_factor_coef Fsqd
_refine_ls_weighting_details 'w=1/[\s^2^(Fo^2^)+(0.0465P)^2^+0.2684P] where P=(Fo^2^+2Fc^2^)/3'
_refine_ls_weighting_scheme calc
_refine_ls_wR_factor_gt 0.0877
_refine_ls_wR_factor_ref 0.0973
_reflns_Friedel_coverage 0.000
_reflns_number_gt 7023
_reflns_number_total 9085
_reflns_threshold_expression 'I > 2\s(I)'
_cod_data_source_file d4cc02665a3.cif
_cod_data_source_block 2tBu
_cod_depositor_comments 'Adding full bibliography for 7133423--7133430.cif.'
_cod_original_cell_volume 1869.9(19)
_cod_database_code 7133429
_shelx_shelxl_version_number 2019/3
_shelx_space_group_comment
;
The symmetry employed for this shelxl refinement is uniquely defined
by the following loop, which should always be used as a source of
symmetry information in preference to the above space-group names.
They are only intended as comments.
;
_shelx_estimated_absorpt_t_max 0.989
_shelx_estimated_absorpt_t_min 0.953
_olex2_refinement_description
;
;
_olex2_submission_special_instructions 'No special instructions were received'

loop_
_space_group_symop_operation_xyz
'x, y, z'
'-x, y+1/2, -z+1/2'
'-x, -y, -z'
'x, -y-1/2, z-1/2'

loop_
_atom_site_label
_atom_site_type_symbol
_atom_site_fract_x
_atom_site_fract_y
_atom_site_fract_z
_atom_site_U_iso_or_equiv
_atom_site_adp_type
_atom_site_occupancy
_atom_site_site_symmetry_order
_atom_site_calc_flag
_atom_site_refinement_flags_posn
_atom_site_refinement_flags_adp
_atom_site_refinement_flags_occupancy
_atom_site_disorder_assembly
_atom_site_disorder_group
P1 P 0.72908(2) 0.37390(2) 0.27757(2) 0.01071(4) Uani 1 1 d . . . . .
B1 B 0.75822(6) 0.52510(7) 0.36903(6) 0.01267(13) Uani 1 1 d . . . . .
C1 C 0.87790(5) 0.54808(7) 0.36885(6) 0.01533(12) Uani 1 1 d . . . . .
H1 H 0.9157(8) 0.4787(11) 0.4013(8) 0.020(3) Uiso 1 1 d . . . . .
C2 C 0.90098(6) 0.66869(8) 0.43530(6) 0.01964(14) Uani 1 1 d . . . . .
H2 H 0.9723(9) 0.6841(12) 0.4375(9) 0.031(3) Uiso 1 1 d . . . . .
C3 C 0.87126(7) 0.64426(8) 0.54334(6) 0.02180(15) Uani 1 1 d . . . . .
H3A H 0.9063(9) 0.5671(12) 0.5703(9) 0.026(3) Uiso 1 1 d . . . . .
H3B H 0.8936(9) 0.7179(12) 0.5879(9) 0.032(3) Uiso 1 1 d . . . . .
C4 C 0.75954(6) 0.62546(7) 0.54570(6) 0.01915(14) Uani 1 1 d . . . . .
H4 H 0.7428(9) 0.6165(11) 0.6174(9) 0.024(3) Uiso 1 1 d . . . . .
C5 C 0.72691(6) 0.50429(7) 0.48455(5) 0.01587(13) Uani 1 1 d . . . . .
H5A H 0.6539(8) 0.4917(11) 0.4892(8) 0.021(3) Uiso 1 1 d . . . . .
H5B H 0.7594(8) 0.4277(11) 0.5171(8) 0.022(3) Uiso 1 1 d . . . . .
C6 C 0.70285(6) 0.65487(7) 0.32320(6) 0.01553(12) Uani 1 1 d . . . . .
H6A H 0.7182(8) 0.6765(11) 0.2515(9) 0.023(3) Uiso 1 1 d . . . . .
H6B H 0.6300(8) 0.6474(10) 0.3218(8) 0.020(3) Uiso 1 1 d . . . . .
C7 C 0.84646(6) 0.78882(8) 0.39307(7) 0.02211(16) Uani 1 1 d . . . . .
H7A H 0.8649(8) 0.8086(11) 0.3240(9) 0.026(3) Uiso 1 1 d . . . . .
H7B H 0.8658(9) 0.8657(12) 0.4362(10) 0.033(3) Uiso 1 1 d . . . . .
C8 C 0.70657(7) 0.74500(8) 0.50061(6) 0.02112(15) Uani 1 1 d . . . . .
H8A H 0.6347(9) 0.7300(11) 0.5027(9) 0.027(3) Uiso 1 1 d . . . . .
H8B H 0.7260(9) 0.8184(12) 0.5445(9) 0.029(3) Uiso 1 1 d . . . . .
C9 C 0.73457(6) 0.76951(7) 0.39216(6) 0.01921(14) Uani 1 1 d . . . . .
H9 H 0.7004(9) 0.8491(11) 0.3662(9) 0.027(3) Uiso 1 1 d . . . . .
C10 C 0.91916(6) 0.56202(8) 0.26457(6) 0.02018(15) Uani 1 1 d . . . . .
H10A H 0.8856(9) 0.6307(12) 0.2249(9) 0.029(3) Uiso 1 1 d . . . . .
H10B H 0.9904(9) 0.5868(12) 0.2730(9) 0.032(3) Uiso 1 1 d . . . . .
C11 C 0.91059(6) 0.44076(8) 0.19889(6) 0.01975(14) Uani 1 1 d . . . . .
H11A H 0.9472(9) 0.3679(11) 0.2346(9) 0.022(3) Uiso 1 1 d . . . . .
H11B H 0.9416(8) 0.4558(12) 0.1345(9) 0.027(3) Uiso 1 1 d . . . . .
C12 C 0.80315(6) 0.40275(8) 0.16977(6) 0.01590(13) Uani 1 1 d . . . . .
H12A H 0.7999(8) 0.3301(11) 0.1231(8) 0.020(3) Uiso 1 1 d . . . . .
H12B H 0.7716(8) 0.4756(11) 0.1342(9) 0.024(3) Uiso 1 1 d . . . . .
C13 C 0.59837(5) 0.36228(7) 0.21999(6) 0.01474(12) Uani 1 1 d . . . . .
C14 C 0.57882(6) 0.47351(8) 0.14398(6) 0.01941(14) Uani 1 1 d . . . . .
H14A H 0.5076(9) 0.4718(11) 0.1222(9) 0.027(3) Uiso 1 1 d . . . . .
H14B H 0.6165(9) 0.4603(12) 0.0832(9) 0.031(3) Uiso 1 1 d . . . . .
H14C H 0.5927(8) 0.5582(12) 0.1714(9) 0.025(3) Uiso 1 1 d . . . . .
C15 C 0.52606(6) 0.37719(9) 0.30370(7) 0.02020(14) Uani 1 1 d . . . . .
H15A H 0.4579(10) 0.3752(12) 0.2704(10) 0.034(3) Uiso 1 1 d . . . . .
H15B H 0.5358(9) 0.4593(12) 0.3383(9) 0.029(3) Uiso 1 1 d . . . . .
H15C H 0.5306(9) 0.3101(12) 0.3519(9) 0.030(3) Uiso 1 1 d . . . . .
C16 C 0.57648(6) 0.23691(8) 0.16113(6) 0.01899(14) Uani 1 1 d . . . . .
H16A H 0.5111(9) 0.2465(12) 0.1250(9) 0.031(3) Uiso 1 1 d . . . . .
H16B H 0.5737(8) 0.1634(12) 0.2037(9) 0.025(3) Uiso 1 1 d . . . . .
H16C H 0.6257(9) 0.2191(12) 0.1107(9) 0.027(3) Uiso 1 1 d . . . . .
C17 C 0.76916(5) 0.21161(7) 0.33119(5) 0.01409(12) Uani 1 1 d . . . . .
C18 C 0.86497(6) 0.22539(8) 0.39924(6) 0.01874(14) Uani 1 1 d . . . . .
H18A H 0.8809(9) 0.1405(11) 0.4278(9) 0.024(3) Uiso 1 1 d . . . . .
H18B H 0.8579(8) 0.2829(11) 0.4538(8) 0.020(3) Uiso 1 1 d . . . . .
H18C H 0.9220(8) 0.2518(11) 0.3612(8) 0.020(3) Uiso 1 1 d . . . . .
C19 C 0.78900(6) 0.11272(8) 0.24876(6) 0.01915(14) Uani 1 1 d . . . . .
H19A H 0.8118(9) 0.0326(12) 0.2799(9) 0.029(3) Uiso 1 1 d . . . . .
H19B H 0.8395(10) 0.1431(12) 0.2047(10) 0.031(3) Uiso 1 1 d . . . . .
H19C H 0.7298(9) 0.0928(12) 0.2057(9) 0.025(3) Uiso 1 1 d . . . . .
C20 C 0.69110(7) 0.15861(8) 0.39832(6) 0.01911(14) Uani 1 1 d . . . . .
H20A H 0.7165(8) 0.0815(11) 0.4316(9) 0.025(3) Uiso 1 1 d . . . . .
H20B H 0.6323(9) 0.1369(10) 0.3596(9) 0.022(3) Uiso 1 1 d . . . . .
H20C H 0.6747(8) 0.2195(11) 0.4504(8) 0.024(3) Uiso 1 1 d . . . . .

loop_
_atom_site_aniso_label
_atom_site_aniso_U_11
_atom_site_aniso_U_22
_atom_site_aniso_U_33
_atom_site_aniso_U_23
_atom_site_aniso_U_13
_atom_site_aniso_U_12
P1 0.01122(8) 0.01067(7) 0.01023(7) 0.00013(5) 0.00073(5) -0.00011(5)
B1 0.0134(3) 0.0111(3) 0.0135(3) -0.0004(2) 0.0000(2) -0.0006(2)
C1 0.0136(3) 0.0138(3) 0.0182(3) 0.0002(2) -0.0011(2) -0.0008(2)
C2 0.0170(3) 0.0154(3) 0.0256(4) -0.0015(3) -0.0050(3) -0.0027(3)
C3 0.0244(4) 0.0190(3) 0.0208(3) -0.0045(3) -0.0074(3) 0.0006(3)
C4 0.0254(4) 0.0162(3) 0.0155(3) -0.0041(2) -0.0013(3) 0.0016(3)
C5 0.0204(3) 0.0137(3) 0.0136(3) -0.0015(2) 0.0012(2) -0.0002(2)
C6 0.0156(3) 0.0130(3) 0.0177(3) 0.0003(2) -0.0014(2) 0.0007(2)
C7 0.0238(4) 0.0128(3) 0.0291(4) 0.0003(3) -0.0028(3) -0.0040(3)
C8 0.0248(4) 0.0157(3) 0.0225(4) -0.0064(3) -0.0013(3) 0.0034(3)
C9 0.0223(4) 0.0111(3) 0.0235(4) -0.0004(3) -0.0032(3) 0.0017(2)
C10 0.0150(3) 0.0223(4) 0.0236(4) 0.0017(3) 0.0037(3) -0.0049(3)
C11 0.0146(3) 0.0251(4) 0.0202(3) 0.0007(3) 0.0055(3) -0.0003(3)
C12 0.0160(3) 0.0190(3) 0.0129(3) 0.0019(2) 0.0031(2) 0.0003(2)
C13 0.0119(3) 0.0168(3) 0.0154(3) -0.0013(2) 0.0000(2) -0.0009(2)
C14 0.0175(3) 0.0214(3) 0.0185(3) 0.0008(3) -0.0043(3) 0.0019(3)
C15 0.0140(3) 0.0243(4) 0.0228(4) -0.0027(3) 0.0041(3) -0.0007(3)
C16 0.0176(3) 0.0197(3) 0.0193(3) -0.0043(3) -0.0013(3) -0.0036(3)
C17 0.0180(3) 0.0112(3) 0.0129(3) 0.0002(2) 0.0004(2) 0.0005(2)
C18 0.0221(4) 0.0151(3) 0.0182(3) 0.0007(2) -0.0047(3) 0.0030(3)
C19 0.0247(4) 0.0155(3) 0.0172(3) -0.0035(2) 0.0007(3) 0.0045(3)
C20 0.0263(4) 0.0154(3) 0.0159(3) 0.0016(2) 0.0035(3) -0.0032(3)

loop_
_atom_type_symbol
_atom_type_description
_atom_type_scat_dispersion_real
_atom_type_scat_dispersion_imag
_atom_type_scat_source
C C 0.0033 0.0016 'International Tables Vol C Tables 4.2.6.8 and 6.1.1.4'
H H 0.0000 0.0000 'International Tables Vol C Tables 4.2.6.8 and 6.1.1.4'
B B 0.0013 0.0007 'International Tables Vol C Tables 4.2.6.8 and 6.1.1.4'
P P 0.1023 0.0942 'International Tables Vol C Tables 4.2.6.8 and 6.1.1.4'

loop_
_geom_angle_atom_site_label_1
_geom_angle_atom_site_label_2
_geom_angle_atom_site_label_3
_geom_angle
_geom_angle_site_symmetry_1
_geom_angle_site_symmetry_3
_geom_angle_publ_flag
C12 P1 B1 104.35(4) . . ?
C12 P1 C13 104.40(5) . . ?
C12 P1 C17 106.18(4) . . ?
C13 P1 B1 115.82(3) . . ?
C13 P1 C17 109.51(4) . . ?
C17 P1 B1 115.36(5) . . ?
C1 B1 P1 105.49(5) . . ?
C5 B1 P1 114.24(6) . . ?
C5 B1 C1 110.03(6) . . ?
C5 B1 C6 108.27(6) . . ?
C6 B1 P1 110.55(6) . . ?
C6 B1 C1 108.10(6) . . ?
B1 C1 H1 112.8(6) . . ?
C2 C1 B1 106.14(6) . . ?
C2 C1 H1 105.4(6) . . ?
C10 C1 B1 115.99(6) . . ?
C10 C1 H1 104.7(6) . . ?
C10 C1 C2 111.33(7) . . ?
C1 C2 H2 108.1(7) . . ?
C3 C2 C1 109.94(7) . . ?
C3 C2 H2 108.8(7) . . ?
C3 C2 C7 108.79(7) . . ?
C7 C2 C1 111.92(7) . . ?
C7 C2 H2 109.3(7) . . ?
C2 C3 H3A 108.7(7) . . ?
C2 C3 H3B 109.6(7) . . ?
H3A C3 H3B 106.6(10) . . ?
C4 C3 C2 111.38(7) . . ?
C4 C3 H3A 110.2(7) . . ?
C4 C3 H3B 110.2(7) . . ?
C3 C4 H4 108.8(7) . . ?
C3 C4 C5 110.01(7) . . ?
C5 C4 H4 110.4(7) . . ?
C8 C4 C3 109.21(7) . . ?
C8 C4 H4 108.4(7) . . ?
C8 C4 C5 110.02(8) . . ?
B1 C5 H5A 113.3(6) . . ?
B1 C5 H5B 112.1(6) . . ?
C4 C5 B1 107.51(7) . . ?
C4 C5 H5A 108.8(6) . . ?
C4 C5 H5B 108.6(6) . . ?
H5A C5 H5B 106.3(9) . . ?
B1 C6 H6A 114.3(7) . . ?
B1 C6 H6B 112.1(6) . . ?
H6A C6 H6B 105.6(9) . . ?
C9 C6 B1 108.06(7) . . ?
C9 C6 H6A 108.5(7) . . ?
C9 C6 H6B 108.0(6) . . ?
C2 C7 H7A 111.0(7) . . ?
C2 C7 H7B 109.5(7) . . ?
H7A C7 H7B 106.8(10) . . ?
C9 C7 C2 110.57(7) . . ?
C9 C7 H7A 109.6(7) . . ?
C9 C7 H7B 109.2(7) . . ?
C4 C8 H8A 107.5(7) . . ?
C4 C8 H8B 107.1(7) . . ?
H8A C8 H8B 109.3(10) . . ?
C9 C8 C4 111.02(7) . . ?
C9 C8 H8A 111.1(7) . . ?
C9 C8 H8B 110.6(7) . . ?
C6 C9 H9 109.2(7) . . ?
C7 C9 C6 110.02(7) . . ?
C7 C9 H9 109.5(7) . . ?
C8 C9 C6 110.50(7) . . ?
C8 C9 C7 108.93(7) . . ?
C8 C9 H9 108.7(7) . . ?
C1 C10 H10A 111.5(7) . . ?
C1 C10 H10B 109.6(7) . . ?
H10A C10 H10B 106.6(10) . . ?
C11 C10 C1 114.66(7) . . ?
C11 C10 H10A 106.1(7) . . ?
C11 C10 H10B 108.0(7) . . ?
C10 C11 H11A 109.5(6) . . ?
C10 C11 H11B 109.9(7) . . ?
C10 C11 C12 112.81(7) . . ?
H11A C11 H11B 107.3(9) . . ?
C12 C11 H11A 110.9(7) . . ?
C12 C11 H11B 106.2(7) . . ?
P1 C12 H12A 111.5(6) . . ?
P1 C12 H12B 104.9(7) . . ?
C11 C12 P1 114.29(6) . . ?
C11 C12 H12A 111.0(6) . . ?
C11 C12 H12B 107.6(7) . . ?
H12A C12 H12B 107.0(9) . . ?
C14 C13 P1 109.35(5) . . ?
C15 C13 P1 109.43(6) . . ?
C15 C13 C14 107.78(7) . . ?
C16 C13 P1 113.81(5) . . ?
C16 C13 C14 106.40(8) . . ?
C16 C13 C15 109.86(7) . . ?
C13 C14 H14A 107.3(7) . . ?
C13 C14 H14B 110.6(7) . . ?
C13 C14 H14C 114.4(7) . . ?
H14A C14 H14B 108.0(10) . . ?
H14A C14 H14C 106.8(9) . . ?
H14B C14 H14C 109.4(10) . . ?
C13 C15 H15A 107.4(7) . . ?
C13 C15 H15B 110.8(7) . . ?
C13 C15 H15C 113.5(8) . . ?
H15A C15 H15B 108.6(10) . . ?
H15A C15 H15C 107.4(10) . . ?
H15B C15 H15C 109.0(10) . . ?
C13 C16 H16A 107.4(7) . . ?
C13 C16 H16B 113.1(7) . . ?
C13 C16 H16C 112.5(7) . . ?
H16A C16 H16B 107.3(10) . . ?
H16A C16 H16C 108.6(10) . . ?
H16B C16 H16C 107.8(10) . . ?
C18 C17 P1 110.37(5) . . ?
C19 C17 P1 112.75(6) . . ?
C19 C17 C18 107.18(7) . . ?
C20 C17 P1 110.07(6) . . ?
C20 C17 C18 106.61(7) . . ?
C20 C17 C19 109.64(7) . . ?
C17 C18 H18A 107.5(7) . . ?
C17 C18 H18B 112.3(7) . . ?
C17 C18 H18C 112.8(6) . . ?
H18A C18 H18B 107.6(9) . . ?
H18A C18 H18C 106.5(9) . . ?
H18B C18 H18C 109.8(9) . . ?
C17 C19 H19A 109.6(7) . . ?
C17 C19 H19B 111.9(7) . . ?
C17 C19 H19C 112.3(7) . . ?
H19A C19 H19B 108.1(10) . . ?
H19A C19 H19C 107.1(10) . . ?
H19B C19 H19C 107.6(10) . . ?
C17 C20 H20A 108.7(7) . . ?
C17 C20 H20B 111.4(7) . . ?
C17 C20 H20C 112.4(7) . . ?
H20A C20 H20B 108.2(9) . . ?
H20A C20 H20C 107.8(9) . . ?
H20B C20 H20C 108.1(9) . . ?

loop_
_geom_bond_atom_site_label_1
_geom_bond_atom_site_label_2
_geom_bond_distance
_geom_bond_site_symmetry_2
_geom_bond_publ_flag
P1 B1 2.0059(12) . ?
P1 C12 1.8303(10) . ?
P1 C13 1.8922(12) . ?
P1 C17 1.8936(12) . ?
B1 C1 1.6475(14) . ?
B1 C5 1.6329(13) . ?
B1 C6 1.6395(13) . ?
C1 H1 0.969(11) . ?
C1 C2 1.5504(13) . ?
C1 C10 1.5351(13) . ?
C2 H2 0.983(12) . ?
C2 C3 1.5366(15) . ?
C2 C7 1.5367(13) . ?
C3 H3A 0.986(12) . ?
C3 H3B 1.000(13) . ?
C3 C4 1.5365(15) . ?
C4 H4 0.997(12) . ?
C4 C5 1.5448(12) . ?
C4 C8 1.5353(13) . ?
C5 H5A 1.008(11) . ?
C5 H5B 0.993(11) . ?
C6 H6A 1.012(11) . ?
C6 H6B 0.994(11) . ?
C6 C9 1.5439(12) . ?
C7 H7A 0.989(12) . ?
C7 H7B 1.006(13) . ?
C7 C9 1.5361(15) . ?
C8 H8A 0.993(12) . ?
C8 H8B 0.984(12) . ?
C8 C9 1.5344(14) . ?
C9 H9 0.997(12) . ?
C10 H10A 0.980(12) . ?
C10 H10B 1.002(13) . ?
C10 C11 1.5301(14) . ?
C11 H11A 1.005(11) . ?
C11 H11B 0.990(12) . ?
C11 C12 1.5390(13) . ?
C12 H12A 0.974(11) . ?
C12 H12B 0.975(11) . ?
C13 C14 1.5435(13) . ?
C13 C15 1.5416(12) . ?
C13 C16 1.5357(13) . ?
C14 H14A 0.993(12) . ?
C14 H14B 0.994(13) . ?
C14 H14C 0.964(12) . ?
C15 H15A 1.000(13) . ?
C15 H15B 0.972(12) . ?
C15 H15C 0.944(13) . ?
C16 H16A 0.986(12) . ?
C16 H16B 0.951(12) . ?
C16 H16C 0.997(12) . ?
C17 C18 1.5416(13) . ?
C17 C19 1.5368(12) . ?
C17 C20 1.5347(12) . ?
C18 H18A 0.977(11) . ?
C18 H18B 0.949(11) . ?
C18 H18C 0.993(11) . ?
C19 H19A 0.970(12) . ?
C19 H19B 0.984(13) . ?
C19 H19C 0.977(12) . ?
C20 H20A 0.966(12) . ?
C20 H20B 0.949(12) . ?
C20 H20C 0.973(11) . ?

loop_
_geom_torsion_atom_site_label_1
_geom_torsion_atom_site_label_2
_geom_torsion_atom_site_label_3
_geom_torsion_atom_site_label_4
_geom_torsion
_geom_torsion_site_symmetry_1
_geom_torsion_site_symmetry_2
_geom_torsion_site_symmetry_3
_geom_torsion_site_symmetry_4
_geom_torsion_publ_flag
P1 B1 C1 C2 177.43(5) . . . . ?
P1 B1 C1 C10 53.21(8) . . . . ?
P1 B1 C5 C4 176.85(5) . . . . ?
P1 B1 C6 C9 -175.60(5) . . . . ?
B1 P1 C12 C11 47.25(6) . . . . ?
B1 P1 C13 C14 68.16(7) . . . . ?
B1 P1 C13 C15 -49.68(6) . . . . ?
B1 P1 C13 C16 -173.01(5) . . . . ?
B1 P1 C17 C18 -34.27(6) . . . . ?
B1 P1 C17 C19 -154.09(6) . . . . ?
B1 P1 C17 C20 83.14(7) . . . . ?
B1 C1 C2 C3 60.56(8) . . . . ?
B1 C1 C2 C7 -60.46(9) . . . . ?
B1 C1 C10 C11 -65.58(9) . . . . ?
B1 C6 C9 C7 61.02(8) . . . . ?
B1 C6 C9 C8 -59.30(9) . . . . ?
C1 B1 C5 C4 58.43(8) . . . . ?
C1 B1 C6 C9 -60.60(8) . . . . ?
C1 C2 C3 C4 -64.45(8) . . . . ?
C1 C2 C7 C9 62.34(10) . . . . ?
C1 C10 C11 C12 64.54(9) . . . . ?
C2 C1 C10 C11 172.93(7) . . . . ?
C2 C3 C4 C5 63.13(9) . . . . ?
C2 C3 C4 C8 -57.71(8) . . . . ?
C2 C7 C9 C6 -61.44(10) . . . . ?
C2 C7 C9 C8 59.82(9) . . . . ?
C3 C2 C7 C9 -59.35(9) . . . . ?
C3 C4 C5 B1 -59.00(8) . . . . ?
C3 C4 C8 C9 57.91(9) . . . . ?
C4 C8 C9 C6 61.87(9) . . . . ?
C4 C8 C9 C7 -59.10(9) . . . . ?
C5 B1 C1 C2 -58.89(8) . . . . ?
C5 B1 C1 C10 176.88(6) . . . . ?
C5 B1 C6 C9 58.57(8) . . . . ?
C5 C4 C8 C9 -62.93(9) . . . . ?
C6 B1 C1 C2 59.15(8) . . . . ?
C6 B1 C1 C10 -65.08(8) . . . . ?
C6 B1 C5 C4 -59.51(8) . . . . ?
C7 C2 C3 C4 58.44(9) . . . . ?
C8 C4 C5 B1 61.36(9) . . . . ?
C10 C1 C2 C3 -172.37(7) . . . . ?
C10 C1 C2 C7 66.61(9) . . . . ?
C10 C11 C12 P1 -58.00(8) . . . . ?
C12 P1 C13 C14 -45.95(6) . . . . ?
C12 P1 C13 C15 -163.79(6) . . . . ?
C12 P1 C13 C16 72.88(6) . . . . ?
C12 P1 C17 C18 80.76(7) . . . . ?
C12 P1 C17 C19 -39.06(7) . . . . ?
C12 P1 C17 C20 -161.83(5) . . . . ?
C13 P1 C12 C11 169.25(6) . . . . ?
C13 P1 C17 C18 -167.06(5) . . . . ?
C13 P1 C17 C19 73.12(6) . . . . ?
C13 P1 C17 C20 -49.65(7) . . . . ?
C17 P1 C12 C11 -75.06(7) . . . . ?
C17 P1 C13 C14 -159.29(5) . . . . ?
C17 P1 C13 C15 82.86(6) . . . . ?
C17 P1 C13 C16 -40.47(7) . . . . ?
